data_7239601
loop_
_publ_author_name
'Shen, Jie'
'Bai, Hongzhen'
'Zhou, Xinbo'
'Liu, Jiyong'
'Hu, Xiurong'
'Chu, Paul K.'
'Tang, Guping'

_publ_section_title
;
 Spontaneous single-crystal to single-crystal transition with self-healing
 cracks involving solvent exchange
;
_journal_issue 7
_journal_name_full CrystEngComm
_journal_page_first 1102
_journal_paper_doi 10.1039/C8CE02110D
_journal_volume 21
_journal_year 2019
_chemical_absolute_configuration ad
_chemical_formula_moiety 'C27 H37 N3 O7 S, C2 H6 O'
_chemical_formula_sum 'C29 H43 N3 O8 S'
_chemical_formula_weight 593.72
_chemical_name_common 'darunavir ethanol solvate'
_chemical_name_systematic
'(3R,3aS,6aR)-hexahydrofuro[2,3-b]furan-3-yl((2S,3R)-4-((4-amino-N-isobutylphenyl)sulfonamido)-3-hydroxy-1-phenylbutan-2-yl)carbamate ethanol solvate'
_space_group_crystal_system orthorhombic
_space_group_IT_number 19
_space_group_name_Hall 'P 2ac 2ab'
_space_group_name_H-M_alt 'P 21 21 21'
_atom_sites_solution_hydrogens mixed
_atom_sites_solution_primary dual
_audit_creation_date 2018-08-24
_audit_creation_method
;
Olex2 1.2
(compiled 2018.05.29 svn.r3508 for OlexSys, GUI svn.r5506)
;
_audit_update_record
;
2018-08-24 deposited with the CCDC.
2019-02-01 downloaded from the CCDC.
;
_cell_angle_alpha 90
_cell_angle_beta 90
_cell_angle_gamma 90
_cell_formula_units_Z 4
_cell_length_a 9.9846(5)
_cell_length_b 16.6017(10)
_cell_length_c 19.0274(10)
_cell_measurement_reflns_used 26982
_cell_measurement_temperature 296(2)
_cell_measurement_theta_max 51.992
_cell_measurement_theta_min 6.382
_cell_volume 3154.0(3)
_computing_cell_refinement 'PROCESS-AUTO  (Rigaku,2006)'
_computing_data_collection 'PROCESS-AUTO  (Rigaku,2006)'
_computing_data_reduction 'CrystalStructure (Rigaku,2007)'
_computing_molecular_graphics 'Ortep3 for windows (Farrugia,1997) and Diamond (Brandengurg & Putz, 2005)'
_computing_publication_material 'Olex2 (Dolomanov et al., 2009)'
_computing_structure_refinement 'ShelXL (Sheldrick, 2015)'
_computing_structure_solution 'ShelXT (Sheldrick, 2015)'
_diffrn_ambient_temperature 296(2)
_diffrn_detector_area_resol_mean 10.00
_diffrn_measured_fraction_theta_full 0.997
_diffrn_measured_fraction_theta_max 0.997
_diffrn_measurement_device_type R-AXIS-RAPID
_diffrn_measurement_method \w
_diffrn_radiation_type MoK\a
_diffrn_radiation_wavelength 0.71073
_diffrn_reflns_av_R_equivalents 0.1089
_diffrn_reflns_av_unetI/netI 0.0931
_diffrn_reflns_Laue_measured_fraction_full 0.997
_diffrn_reflns_Laue_measured_fraction_max 0.997
_diffrn_reflns_limit_h_max 12
_diffrn_reflns_limit_h_min -11
_diffrn_reflns_limit_k_max 20
_diffrn_reflns_limit_k_min -20
_diffrn_reflns_limit_l_max 23
_diffrn_reflns_limit_l_min -23
_diffrn_reflns_number 26982
_diffrn_reflns_point_group_measured_fraction_full 0.998
_diffrn_reflns_point_group_measured_fraction_max 0.998
_diffrn_reflns_theta_full 25.242
_diffrn_reflns_theta_max 25.996
_diffrn_reflns_theta_min 3.191
_diffrn_source 'rotating anode'
_exptl_absorpt_coefficient_mu 0.154
_exptl_absorpt_correction_T_max 0.9758
_exptl_absorpt_correction_T_min 0.9313
_exptl_absorpt_correction_type multi-scan
_exptl_absorpt_process_details 'Higashi, T. (1995)'
_exptl_crystal_colour colourless
_exptl_crystal_colour_primary colourless
_exptl_crystal_density_diffrn 1.250
_exptl_crystal_density_method 'not measured'
_exptl_crystal_description chunk
_exptl_crystal_F_000 1272
_exptl_crystal_size_max 0.47
_exptl_crystal_size_mid 0.2
_exptl_crystal_size_min 0.16
_refine_diff_density_max 0.290
_refine_diff_density_min -0.306
_refine_diff_density_rms 0.050
_refine_ls_abs_structure_details
;
 Flack x determined using 1053 quotients [(I+)-(I-)]/[(I+)+(I-)]
 (Parsons, Flack and Wagner, Acta Cryst. B69 (2013) 249-259).
;
_refine_ls_abs_structure_Flack 0.01(5)
_refine_ls_extinction_method none
_refine_ls_goodness_of_fit_ref 1.103
_refine_ls_hydrogen_treatment constr
_refine_ls_matrix_type full
_refine_ls_number_parameters 375
_refine_ls_number_reflns 6191
_refine_ls_number_restraints 13
_refine_ls_restrained_S_all 1.102
_refine_ls_R_factor_all 0.1451
_refine_ls_R_factor_gt 0.0923
_refine_ls_shift/su_max 0.000
_refine_ls_shift/su_mean 0.000
_refine_ls_structure_factor_coef Fsqd
_refine_ls_weighting_details 'w=1/[\s^2^(Fo^2^)+(0.0523P)^2^+1.4336P] where P=(Fo^2^+2Fc^2^)/3'
_refine_ls_weighting_scheme calc
_refine_ls_wR_factor_gt 0.1391
_refine_ls_wR_factor_ref 0.1592
_reflns_Friedel_coverage 0.779
_reflns_Friedel_fraction_full 1.000
_reflns_Friedel_fraction_max 0.999
_reflns_number_gt 3911
_reflns_number_total 6191
_reflns_threshold_expression 'I > 2\s(I)'
_cod_data_source_file c8ce02110d2.cif
_cod_data_source_block dl-ethy
_cod_database_code 7239601
_shelx_shelxl_version_number 2018/3
_shelx_space_group_comment
;
The symmetry employed for this shelxl refinement is uniquely defined
by the following loop, which should always be used as a source of
symmetry information in preference to the above space-group names.
They are only intended as comments.
;
_shelx_estimated_absorpt_t_max 0.976
_shelx_estimated_absorpt_t_min 0.931
_olex2_refinement_description
;
1. Fixed Uiso
 At 1.2 times of:
  All C(H) groups, All C(H,H) groups, All N(H) groups, All N(H,H) groups
 At 1.5 times of:
  All C(H,H,H) groups, All O(H) groups
2. Restrained distances
 C28-C29
 1.54 with sigma of 0.002
3. Uiso/Uaniso restraints and constraints
Uanis(C28) \\sim Ueq, Uanis(C29) \\sim Ueq: with sigma of 0.0005 and sigma for
terminal atoms of 0.001
4.a Riding coordinates:
 N3(H3A,H3B)
4.b Ternary CH refined with riding coordinates:
 C2(H2), C3(H3), C5(H5), C7(H7), C10(H10), C19(H19)
4.c Secondary CH2 refined with riding coordinates:
 C1(H1A,H1B), C6(H6A,H6B), C8(H8A,H8B), C9(H9A,H9B), C11(H11A,H11B), C18(H18A,
 H18B), C28(H28A,H28B)
4.d Aromatic/amide H refined with riding coordinates:
 C13(H13), C14(H14), C15(H15), C16(H16), C17(H17), C23(H23), C24(H24),
 C26(H26), C27(H27), N2(H2A)
4.e Idealised Me refined as rotating group:
 C20(H20A,H20B,H20C), C21(H21A,H21B,H21C), C29(H29A,H29B,H29C)
4.f Idealised tetrahedral OH refined as rotating group:
 O3(H3C), O8(H8)
;
_olex2_submission_original_sample_id DLNW-C2H5OH
_olex2_submission_special_instructions 'No special instructions were received'

loop_
_space_group_symop_operation_xyz
'x, y, z'
'-x+1/2, -y, z+1/2'
'x+1/2, -y+1/2, -z'
'-x, y+1/2, -z+1/2'

loop_
_atom_site_label
_atom_site_type_symbol
_atom_site_fract_x
_atom_site_fract_y
_atom_site_fract_z
_atom_site_U_iso_or_equiv
_atom_site_adp_type
_atom_site_occupancy
_atom_site_site_symmetry_order
_atom_site_calc_flag
_atom_site_refinement_flags_posn
_atom_site_refinement_flags_adp
C1 C 0.3168(6) 0.3306(4) 0.2260(4) 0.0412(16) Uani 1 1 d . .
H1A H 0.249049 0.351161 0.194225 0.049 Uiso 1 1 calc R .
H1B H 0.277250 0.327283 0.272509 0.049 Uiso 1 1 calc R .
C2 C 0.3571(6) 0.2463(4) 0.2025(3) 0.0386(15) Uani 1 1 d . .
H2 H 0.401127 0.251201 0.156651 0.046 Uiso 1 1 calc R .
C3 C 0.2357(6) 0.1927(4) 0.1933(3) 0.0372(15) Uani 1 1 d . .
H3 H 0.191042 0.187567 0.238940 0.045 Uiso 1 1 calc R .
C4 C 0.0216(6) 0.2543(4) 0.1641(3) 0.0372(15) Uani 1 1 d . .
C5 C -0.1849(6) 0.3043(4) 0.1176(4) 0.0457(17) Uani 1 1 d . .
H5 H -0.185862 0.338533 0.159491 0.055 Uiso 1 1 calc R .
C6 C -0.2172(8) 0.3526(5) 0.0516(4) 0.060(2) Uani 1 1 d . .
H6A H -0.278822 0.396187 0.062082 0.071 Uiso 1 1 calc R .
H6B H -0.136436 0.375020 0.031051 0.071 Uiso 1 1 calc R .
C7 C -0.3573(7) 0.2413(5) 0.0467(4) 0.059(2) Uani 1 1 d . .
H7 H -0.450353 0.259899 0.048604 0.070 Uiso 1 1 calc R .
C8 C -0.2420(8) 0.1243(5) 0.0547(4) 0.065(2) Uani 1 1 d . .
H8A H -0.156427 0.139307 0.034470 0.078 Uiso 1 1 calc R .
H8B H -0.251725 0.066222 0.052535 0.078 Uiso 1 1 calc R .
C9 C -0.2541(7) 0.1542(5) 0.1295(4) 0.058(2) Uani 1 1 d . .
H9A H -0.321615 0.124264 0.155108 0.070 Uiso 1 1 calc R .
H9B H -0.169247 0.149914 0.154042 0.070 Uiso 1 1 calc R .
C10 C -0.2948(6) 0.2412(4) 0.1206(3) 0.0496(18) Uani 1 1 d . .
H10 H -0.361932 0.256049 0.155849 0.060 Uiso 1 1 calc R .
C11 C 0.2778(7) 0.1076(4) 0.1688(4) 0.0513(18) Uani 1 1 d . .
H11A H 0.323834 0.112068 0.124091 0.062 Uiso 1 1 calc R .
H11B H 0.340460 0.085374 0.202597 0.062 Uiso 1 1 calc R .
C12 C 0.1607(7) 0.0502(4) 0.1608(4) 0.0488(17) Uani 1 1 d . .
C13 C 0.1055(8) 0.0341(4) 0.0962(4) 0.061(2) Uani 1 1 d . .
H13 H 0.138822 0.059922 0.056512 0.074 Uiso 1 1 calc R .
C14 C 0.0005(8) -0.0203(5) 0.0892(5) 0.071(2) Uani 1 1 d . .
H14 H -0.035759 -0.031248 0.045171 0.086 Uiso 1 1 calc R .
C15 C -0.0489(9) -0.0576(5) 0.1480(6) 0.090(3) Uani 1 1 d . .
H15 H -0.118368 -0.094556 0.143810 0.108 Uiso 1 1 calc R .
C16 C 0.0028(10) -0.0409(6) 0.2123(6) 0.091(3) Uani 1 1 d . .
H16 H -0.032749 -0.065522 0.252082 0.110 Uiso 1 1 calc R .
C17 C 0.1081(9) 0.0125(5) 0.2189(5) 0.074(2) Uani 1 1 d . .
H17 H 0.143742 0.023156 0.263096 0.088 Uiso 1 1 calc R .
C18 C 0.4480(7) 0.4316(4) 0.2953(3) 0.0532(18) Uani 1 1 d . .
H18A H 0.361685 0.451848 0.310560 0.064 Uiso 1 1 calc R .
H18B H 0.506645 0.477394 0.288026 0.064 Uiso 1 1 calc R .
C19 C 0.5061(7) 0.3785(5) 0.3524(4) 0.0572(19) Uani 1 1 d . .
H19 H 0.448251 0.331213 0.357667 0.069 Uiso 1 1 calc R .
C20 C 0.5056(10) 0.4251(6) 0.4217(4) 0.094(3) Uani 1 1 d . .
H20A H 0.533662 0.390134 0.459103 0.141 Uiso 1 1 calc GR .
H20B H 0.416801 0.444437 0.431125 0.141 Uiso 1 1 calc GR .
H20C H 0.566040 0.469889 0.418396 0.141 Uiso 1 1 calc GR .
C21 C 0.6459(8) 0.3499(5) 0.3349(5) 0.082(3) Uani 1 1 d . .
H21A H 0.645324 0.323647 0.289964 0.123 Uiso 1 1 calc GR .
H21B H 0.675453 0.312625 0.370249 0.123 Uiso 1 1 calc GR .
H21C H 0.705565 0.395171 0.333489 0.123 Uiso 1 1 calc GR .
C22 C 0.3160(6) 0.5089(4) 0.1488(3) 0.0393(15) Uani 1 1 d . .
C23 C 0.3193(7) 0.5830(4) 0.1836(3) 0.0441(17) Uani 1 1 d . .
H23 H 0.394650 0.597571 0.209441 0.053 Uiso 1 1 calc R .
C24 C 0.2130(7) 0.6338(4) 0.1800(4) 0.0516(19) Uani 1 1 d . .
H24 H 0.217511 0.683332 0.202605 0.062 Uiso 1 1 calc R .
C25 C 0.0980(7) 0.6136(4) 0.1434(3) 0.0475(17) Uani 1 1 d . .
C26 C 0.0938(7) 0.5392(4) 0.1092(4) 0.0537(19) Uani 1 1 d . .
H26 H 0.017200 0.524273 0.084647 0.064 Uiso 1 1 calc R .
C27 C 0.2011(7) 0.4881(4) 0.1115(3) 0.0489(18) Uani 1 1 d . .
H27 H 0.197383 0.439137 0.087876 0.059 Uiso 1 1 calc R .
C28 C 0.6236(14) 0.6566(8) 0.0556(7) 0.152(5) Uani 1 1 d D U
H28A H 0.529227 0.669753 0.059246 0.182 Uiso 1 1 calc R .
H28B H 0.633476 0.610291 0.024948 0.182 Uiso 1 1 calc R .
C29 C 0.7028(16) 0.7287(9) 0.0267(9) 0.214(7) Uani 1 1 d D U
H29A H 0.706539 0.770319 0.061682 0.322 Uiso 1 1 calc GR .
H29B H 0.659257 0.748926 -0.014635 0.322 Uiso 1 1 calc GR .
H29C H 0.792059 0.711829 0.015100 0.322 Uiso 1 1 calc GR .
N1 N 0.4312(5) 0.3882(3) 0.2281(3) 0.0415(13) Uani 1 1 d . .
N2 N 0.1408(4) 0.2262(3) 0.1438(2) 0.0370(12) Uani 1 1 d . .
H2A H 0.161828 0.228025 0.099996 0.044 Uiso 1 1 calc R .
N3 N -0.0073(6) 0.6669(4) 0.1400(3) 0.0660(18) Uani 1 1 d . .
H3A H -0.002774 0.707718 0.167777 0.079 Uiso 1 1 d R .
H3B H -0.087024 0.650528 0.130547 0.079 Uiso 1 1 d R .
O1 O 0.5708(4) 0.4879(3) 0.1656(3) 0.0571(13) Uani 1 1 d . .
O2 O 0.4421(5) 0.3863(3) 0.0983(2) 0.0532(12) Uani 1 1 d . .
O3 O 0.4507(4) 0.2112(3) 0.2501(2) 0.0539(12) Uani 1 1 d . .
H3C H 0.412049 0.198327 0.286439 0.081 Uiso 1 1 calc GR .
O4 O -0.0168(4) 0.2638(3) 0.2230(2) 0.0467(11) Uani 1 1 d . .
O5 O -0.0534(4) 0.2702(3) 0.1058(2) 0.0451(11) Uani 1 1 d . .
O6 O -0.2777(5) 0.2948(3) 0.0052(2) 0.0647(15) Uani 1 1 d . .
O7 O -0.3505(5) 0.1639(3) 0.0192(3) 0.0686(15) Uani 1 1 d . .
O8 O 0.6789(7) 0.6394(4) 0.1246(3) 0.0917(19) Uani 1 1 d . .
H8 H 0.650898 0.595784 0.138407 0.138 Uiso 1 1 calc GR .
S1 S 0.44914(17) 0.44147(10) 0.15586(9) 0.0446(4) Uani 1 1 d . .

loop_
_atom_site_aniso_label
_atom_site_aniso_U_11
_atom_site_aniso_U_22
_atom_site_aniso_U_33
_atom_site_aniso_U_23
_atom_site_aniso_U_13
_atom_site_aniso_U_12
C1 0.038(4) 0.040(4) 0.045(4) -0.001(3) -0.001(3) -0.003(3)
C2 0.031(3) 0.039(4) 0.046(4) 0.006(3) -0.003(3) 0.006(3)
C3 0.036(3) 0.034(4) 0.042(4) 0.005(3) 0.000(3) 0.001(3)
C4 0.034(3) 0.035(4) 0.043(4) -0.005(3) -0.003(3) -0.004(3)
C5 0.033(3) 0.059(5) 0.045(4) -0.001(4) 0.002(3) 0.015(3)
C6 0.060(5) 0.052(5) 0.067(5) 0.002(4) -0.007(4) 0.007(4)
C7 0.045(4) 0.076(6) 0.054(5) -0.006(5) -0.005(4) 0.011(4)
C8 0.073(5) 0.059(5) 0.063(5) -0.004(4) -0.011(4) 0.008(4)
C9 0.055(4) 0.067(5) 0.052(5) 0.003(4) -0.004(4) -0.011(4)
C10 0.032(3) 0.072(5) 0.045(4) -0.002(4) 0.002(3) 0.002(4)
C11 0.049(4) 0.036(4) 0.069(5) 0.000(4) -0.001(4) -0.001(3)
C12 0.055(4) 0.027(3) 0.064(5) 0.004(4) 0.014(4) 0.005(3)
C13 0.066(5) 0.049(5) 0.069(5) 0.000(4) 0.013(4) -0.009(4)
C14 0.064(5) 0.067(6) 0.084(6) -0.020(5) 0.006(5) -0.012(5)
C15 0.072(5) 0.063(5) 0.134(9) -0.021(6) 0.032(7) -0.023(5)
C16 0.104(7) 0.077(7) 0.093(8) 0.005(6) 0.029(6) -0.037(6)
C17 0.097(6) 0.052(5) 0.072(6) 0.001(5) 0.004(5) -0.008(5)
C18 0.056(4) 0.049(4) 0.054(4) -0.008(4) 0.000(4) -0.006(4)
C19 0.073(5) 0.053(5) 0.046(4) -0.001(4) -0.004(4) -0.002(4)
C20 0.131(8) 0.097(8) 0.054(5) -0.020(5) -0.009(5) 0.003(6)
C21 0.076(6) 0.080(6) 0.089(6) -0.005(5) -0.027(5) 0.010(5)
C22 0.036(3) 0.040(4) 0.042(4) 0.004(3) 0.003(3) 0.002(3)
C23 0.046(4) 0.039(4) 0.048(4) -0.001(3) 0.004(3) -0.005(3)
C24 0.065(5) 0.033(4) 0.057(5) -0.008(3) 0.003(4) -0.005(4)
C25 0.054(4) 0.048(4) 0.041(4) 0.007(4) 0.002(3) 0.005(4)
C26 0.054(4) 0.062(5) 0.046(4) 0.002(4) -0.011(4) -0.002(4)
C27 0.060(5) 0.044(4) 0.043(4) -0.008(3) -0.009(4) 0.007(4)
C28 0.152(5) 0.152(5) 0.152(5) -0.0002(7) -0.0002(7) -0.0002(7)
C29 0.215(7) 0.215(7) 0.214(7) 0.0002(14) 0.0002(14) 0.0007(14)
N1 0.041(3) 0.041(3) 0.042(3) 0.003(3) -0.004(3) -0.004(3)
N2 0.032(3) 0.045(3) 0.035(3) 0.001(3) 0.004(2) 0.003(2)
N3 0.062(4) 0.068(4) 0.068(4) -0.004(4) -0.004(3) 0.014(3)
O1 0.042(3) 0.048(3) 0.081(3) 0.006(3) 0.007(3) -0.008(2)
O2 0.063(3) 0.049(3) 0.048(3) -0.007(2) 0.008(2) 0.004(3)
O3 0.040(2) 0.048(3) 0.074(3) 0.004(3) -0.016(2) 0.006(2)
O4 0.041(2) 0.061(3) 0.039(3) -0.003(2) 0.001(2) 0.011(2)
O5 0.032(2) 0.065(3) 0.038(2) -0.004(2) 0.001(2) 0.011(2)
O6 0.063(3) 0.081(4) 0.049(3) 0.000(3) -0.010(3) 0.012(3)
O7 0.072(3) 0.072(4) 0.061(3) -0.014(3) -0.020(3) 0.006(3)
O8 0.103(5) 0.089(5) 0.082(4) 0.011(4) -0.024(4) -0.028(4)
S1 0.0417(9) 0.0399(9) 0.0523(10) -0.0006(9) 0.0012(8) -0.0007(8)

loop_
_atom_type_symbol
_atom_type_description
_atom_type_scat_dispersion_real
_atom_type_scat_dispersion_imag
_atom_type_scat_source
C C 0.0033 0.0016 'International Tables Vol C Tables 4.2.6.8 and 6.1.1.4'
H H 0.0000 0.0000 'International Tables Vol C Tables 4.2.6.8 and 6.1.1.4'
N N 0.0061 0.0033 'International Tables Vol C Tables 4.2.6.8 and 6.1.1.4'
O O 0.0106 0.0060 'International Tables Vol C Tables 4.2.6.8 and 6.1.1.4'
S S 0.1246 0.1234 'International Tables Vol C Tables 4.2.6.8 and 6.1.1.4'

loop_
_geom_angle_atom_site_label_1
_geom_angle_atom_site_label_2
_geom_angle_atom_site_label_3
_geom_angle
H1A C1 H1B 107.7
C2 C1 H1A 108.9
C2 C1 H1B 108.9
N1 C1 H1A 108.9
N1 C1 H1B 108.9
N1 C1 C2 113.3(5)
C1 C2 H2 107.7
C3 C2 C1 111.3(5)
C3 C2 H2 107.7
O3 C2 C1 111.2(5)
O3 C2 H2 107.7
O3 C2 C3 110.9(5)
C2 C3 H3 108.2
C2 C3 C11 110.8(5)
C11 C3 H3 108.2
N2 C3 C2 111.9(5)
N2 C3 H3 108.2
N2 C3 C11 109.5(5)
N2 C4 O5 108.8(5)
O4 C4 N2 127.0(6)
O4 C4 O5 124.1(5)
C6 C5 H5 111.2
C10 C5 H5 111.2
C10 C5 C6 104.0(6)
O5 C5 H5 111.2
O5 C5 C6 105.7(5)
O5 C5 C10 113.1(5)
C5 C6 H6A 110.9
C5 C6 H6B 110.9
H6A C6 H6B 109.0
O6 C6 C5 104.0(6)
O6 C6 H6A 110.9
O6 C6 H6B 110.9
C10 C7 H7 110.6
O6 C7 H7 110.6
O6 C7 C10 106.2(6)
O7 C7 H7 110.6
O7 C7 C10 108.9(6)
O7 C7 O6 109.8(6)
H8A C8 H8B 109.0
C9 C8 H8A 111.1
C9 C8 H8B 111.1
O7 C8 H8A 111.1
O7 C8 H8B 111.1
O7 C8 C9 103.5(6)
C8 C9 H9A 111.1
C8 C9 H9B 111.1
H9A C9 H9B 109.1
C10 C9 C8 103.3(6)
C10 C9 H9A 111.1
C10 C9 H9B 111.1
C5 C10 C7 105.0(6)
C5 C10 H10 110.4
C7 C10 H10 110.4
C9 C10 C5 118.0(5)
C9 C10 C7 102.3(6)
C9 C10 H10 110.4
C3 C11 H11A 108.9
C3 C11 H11B 108.9
H11A C11 H11B 107.7
C12 C11 C3 113.3(5)
C12 C11 H11A 108.9
C12 C11 H11B 108.9
C13 C12 C11 121.5(7)
C13 C12 C17 118.5(7)
C17 C12 C11 120.0(7)
C12 C13 H13 119.5
C12 C13 C14 121.0(8)
C14 C13 H13 119.5
C13 C14 H14 120.5
C15 C14 C13 119.1(8)
C15 C14 H14 120.5
C14 C15 H15 119.7
C16 C15 C14 120.5(8)
C16 C15 H15 119.7
C15 C16 H16 119.9
C15 C16 C17 120.1(9)
C17 C16 H16 119.9
C12 C17 C16 120.7(8)
C12 C17 H17 119.7
C16 C17 H17 119.7
H18A C18 H18B 107.8
C19 C18 H18A 109.1
C19 C18 H18B 109.1
N1 C18 H18A 109.1
N1 C18 H18B 109.1
N1 C18 C19 112.4(6)
C18 C19 H19 108.3
C18 C19 C20 108.9(6)
C20 C19 H19 108.3
C21 C19 C18 112.3(7)
C21 C19 H19 108.3
C21 C19 C20 110.6(7)
C19 C20 H20A 109.5
C19 C20 H20B 109.5
C19 C20 H20C 109.5
H20A C20 H20B 109.5
H20A C20 H20C 109.5
H20B C20 H20C 109.5
C19 C21 H21A 109.5
C19 C21 H21B 109.5
C19 C21 H21C 109.5
H21A C21 H21B 109.5
H21A C21 H21C 109.5
H21B C21 H21C 109.5
C23 C22 S1 120.7(5)
C27 C22 C23 118.7(6)
C27 C22 S1 120.6(5)
C22 C23 H23 119.9
C24 C23 C22 120.2(6)
C24 C23 H23 119.9
C23 C24 H24 119.2
C23 C24 C25 121.7(6)
C25 C24 H24 119.2
C24 C25 C26 118.2(6)
N3 C25 C24 120.1(6)
N3 C25 C26 121.6(7)
C25 C26 H26 119.7
C27 C26 C25 120.7(6)
C27 C26 H26 119.7
C22 C27 H27 119.7
C26 C27 C22 120.5(6)
C26 C27 H27 119.7
H28A C28 H28B 108.7
C29 C28 H28A 110.5
C29 C28 H28B 110.5
O8 C28 H28A 110.5
O8 C28 H28B 110.5
O8 C28 C29 106.3(11)
C28 C29 H29A 109.5
C28 C29 H29B 109.5
C28 C29 H29C 109.5
H29A C29 H29B 109.5
H29A C29 H29C 109.5
H29B C29 H29C 109.5
C1 N1 S1 114.0(4)
C18 N1 C1 115.0(5)
C18 N1 S1 116.7(4)
C3 N2 H2A 119.0
C4 N2 C3 122.0(5)
C4 N2 H2A 119.0
C25 N3 H3A 116.0
C25 N3 H3B 120.8
H3A N3 H3B 115.3
C2 O3 H3C 109.5
C4 O5 C5 116.6(4)
C7 O6 C6 108.0(5)
C7 O7 C8 106.4(5)
C28 O8 H8 109.5
N1 S1 C22 109.1(3)
O1 S1 C22 107.9(3)
O1 S1 N1 105.7(3)
O2 S1 C22 108.4(3)
O2 S1 N1 106.9(3)
O2 S1 O1 118.7(3)

loop_
_geom_bond_atom_site_label_1
_geom_bond_atom_site_label_2
_geom_bond_distance
C1 H1A 0.9700
C1 H1B 0.9700
C1 C2 1.523(8)
C1 N1 1.491(7)
C2 H2 0.9800
C2 C3 1.515(8)
C2 O3 1.427(7)
C3 H3 0.9800
C3 C11 1.544(8)
C3 N2 1.447(7)
C4 N2 1.336(7)
C4 O4 1.195(7)
C4 O5 1.364(7)
C5 H5 0.9800
C5 C6 1.525(9)
C5 C10 1.517(9)
C5 O5 1.447(7)
C6 H6A 0.9700
C6 H6B 0.9700
C6 O6 1.437(8)
C7 H7 0.9800
C7 C10 1.538(9)
C7 O6 1.430(8)
C7 O7 1.389(9)
C8 H8A 0.9700
C8 H8B 0.9700
C8 C9 1.511(10)
C8 O7 1.436(8)
C9 H9A 0.9700
C9 H9B 0.9700
C9 C10 1.510(10)
C10 H10 0.9800
C11 H11A 0.9700
C11 H11B 0.9700
C11 C12 1.516(9)
C12 C13 1.374(10)
C12 C17 1.375(10)
C13 H13 0.9300
C13 C14 1.389(10)
C14 H14 0.9300
C14 C15 1.371(12)
C15 H15 0.9300
C15 C16 1.357(12)
C16 H16 0.9300
C16 C17 1.382(11)
C17 H17 0.9300
C18 H18A 0.9700
C18 H18B 0.9700
C18 C19 1.514(9)
C18 N1 1.477(8)
C19 H19 0.9800
C19 C20 1.529(10)
C19 C21 1.511(11)
C20 H20A 0.9600
C20 H20B 0.9600
C20 H20C 0.9600
C21 H21A 0.9600
C21 H21B 0.9600
C21 H21C 0.9600
C22 C23 1.398(8)
C22 C27 1.392(8)
C22 S1 1.744(6)
C23 H23 0.9300
C23 C24 1.357(9)
C24 H24 0.9300
C24 C25 1.384(9)
C25 C26 1.396(9)
C25 N3 1.376(8)
C26 H26 0.9300
C26 C27 1.367(9)
C27 H27 0.9300
C28 H28A 0.9700
C28 H28B 0.9700
C28 C29 1.536(3)
C28 O8 1.452(13)
C29 H29A 0.9600
C29 H29B 0.9600
C29 H29C 0.9600
N1 S1 1.643(5)
N2 H2A 0.8600
N3 H3A 0.8600
N3 H3B 0.8602
O1 S1 1.450(5)
O2 S1 1.430(4)
O3 H3C 0.8200
O8 H8 0.8200

loop_
_geom_hbond_atom_site_label_D
_geom_hbond_atom_site_label_H
_geom_hbond_atom_site_label_A
_geom_hbond_distance_DH
_geom_hbond_distance_HA
_geom_hbond_distance_DA
_geom_hbond_angle_DHA
_geom_hbond_site_symmetry_A
_geom_hbond_publ_flag
N2 H2A O6 0.86 2.13 2.970(7) 167.4 3 yes
N3 H3A O4 0.86 2.29 3.073(8) 152.1 4 yes
N3 H3B O8 0.86 2.35 3.179(9) 163.0 1_455 yes
O3 H3C O8 0.82 2.16 2.963(9) 168.1 4_645 yes
O8 H8 O1 0.82 2.03 2.847(7) 175.2 . yes

loop_
_geom_torsion_atom_site_label_1
_geom_torsion_atom_site_label_2
_geom_torsion_atom_site_label_3
_geom_torsion_atom_site_label_4
_geom_torsion
C1 C2 C3 C11 179.5(5)
C1 C2 C3 N2 57.1(7)
C1 N1 S1 C22 69.2(5)
C1 N1 S1 O1 -175.1(4)
C1 N1 S1 O2 -47.8(5)
C2 C1 N1 C18 -127.3(6)
C2 C1 N1 S1 94.0(6)
C2 C3 C11 C12 178.3(6)
C2 C3 N2 C4 -110.6(6)
C3 C11 C12 C13 99.7(8)
C3 C11 C12 C17 -80.7(8)
C5 C6 O6 C7 36.7(7)
C6 C5 C10 C7 16.0(7)
C6 C5 C10 C9 129.0(6)
C6 C5 O5 C4 152.9(5)
C8 C9 C10 C5 -91.7(7)
C8 C9 C10 C7 22.8(7)
C9 C8 O7 C7 38.6(7)
C10 C5 C6 O6 -31.8(7)
C10 C5 O5 C4 -93.9(6)
C10 C7 O6 C6 -26.4(7)
C10 C7 O7 C8 -24.1(8)
C11 C3 N2 C4 126.2(6)
C11 C12 C13 C14 178.3(6)
C11 C12 C17 C16 -179.0(7)
C12 C13 C14 C15 0.6(12)
C13 C12 C17 C16 0.6(11)
C13 C14 C15 C16 0.8(14)
C14 C15 C16 C17 -1.5(15)
C15 C16 C17 C12 0.8(14)
C17 C12 C13 C14 -1.3(11)
C18 N1 S1 C22 -68.8(5)
C18 N1 S1 O1 47.0(5)
C18 N1 S1 O2 174.3(5)
C19 C18 N1 C1 74.6(7)
C19 C18 N1 S1 -147.9(5)
C22 C23 C24 C25 1.4(10)
C23 C22 C27 C26 -0.2(10)
C23 C22 S1 N1 83.8(5)
C23 C22 S1 O1 -30.5(6)
C23 C22 S1 O2 -160.2(5)
C23 C24 C25 C26 -0.6(10)
C23 C24 C25 N3 -179.2(6)
C24 C25 C26 C27 -0.5(10)
C25 C26 C27 C22 0.9(10)
C27 C22 C23 C24 -1.0(9)
C27 C22 S1 N1 -92.6(6)
C27 C22 S1 O1 153.1(5)
C27 C22 S1 O2 23.4(6)
N1 C1 C2 C3 -173.5(5)
N1 C1 C2 O3 62.2(7)
N1 C18 C19 C20 -173.8(7)
N1 C18 C19 C21 63.4(8)
N2 C3 C11 C12 -57.9(7)
N2 C4 O5 C5 -177.7(5)
N3 C25 C26 C27 178.0(6)
O3 C2 C3 C11 -56.1(7)
O3 C2 C3 N2 -178.5(5)
O4 C4 N2 C3 8.5(9)
O4 C4 O5 C5 3.0(9)
O5 C4 N2 C3 -170.7(5)
O5 C5 C6 O6 87.5(6)
O5 C5 C10 C7 -98.1(6)
O5 C5 C10 C9 14.9(8)
O6 C7 C10 C5 5.3(7)
O6 C7 C10 C9 -118.5(6)
O6 C7 O7 C8 91.9(6)
O7 C7 C10 C5 123.5(6)
O7 C7 C10 C9 -0.2(7)
O7 C7 O6 C6 -144.0(5)
O7 C8 C9 C10 -37.8(7)
S1 C22 C23 C24 -177.5(5)
S1 C22 C27 C26 176.3(5)
